data_7107755
loop_
_publ_author_name
'Jhen-Yi Lee'
'Yao-Huei Huang'
'Shu-Ya Liu'
'Shun-Chu Cheng'
'Yang-Ming Jhou'
'Jenn-Huei Lii'
'Hon Man Lee'

_publ_section_title
;
 Formation of CC-type palladacycles with assistance from an apparently
 innocent NH(CO) functional group
;
_journal_name_full Chem.Commun.
_journal_page_first 5632
_journal_paper_doi 10.1039/c2cc31299a
_journal_volume 48
_journal_year 2012
_chemical_formula_moiety 'C46 H37 Cl N3 O P Pd, (C3 H7 N1 O)'
_chemical_formula_sum 'C49 H44 Cl N4 O2 P Pd'
_chemical_formula_weight 893.70
_space_group_IT_number 2
_symmetry_cell_setting triclinic
_symmetry_Int_Tables_number 2
_symmetry_space_group_name_Hall '-P 1'
_symmetry_space_group_name_H-M 'P -1'
_atom_sites_solution_hydrogens geom
_atom_sites_solution_primary direct
_atom_sites_solution_secondary difmap
_audit_creation_method SHELXL-97
_cell_angle_alpha 103.747(9)
_cell_angle_beta 115.434(6)
_cell_angle_gamma 90.425(9)
_cell_formula_units_Z 2
_cell_length_a 12.507(6)
_cell_length_b 13.088(12)
_cell_length_c 14.438(7)
_cell_measurement_reflns_used 4456
_cell_measurement_temperature 150(2)
_cell_measurement_theta_max 25.2
_cell_measurement_theta_min 2.3
_cell_volume 2057(2)
_computing_cell_refinement 'SAINT (Bruker, 2007)'
_computing_data_collection 'APEX2 (Bruker, 2007)'
_computing_data_reduction 'SAINT (Bruker, 2007)'
_computing_molecular_graphics 'SHELXTL (Sheldrick, 2008)'
_computing_publication_material 'DIAMOND (Brandenburg, 2006)'
_computing_structure_refinement 'SHELXTL (Sheldrick, 2008)'
_computing_structure_solution 'SHELXTL (Sheldrick, 2008)'
_diffrn_ambient_temperature 150(2)
_diffrn_measured_fraction_theta_full 0.980
_diffrn_measured_fraction_theta_max 0.980
_diffrn_measurement_device_type 'Bruker SMART APEXII'
_diffrn_measurement_method \w
_diffrn_radiation_monochromator graphite
_diffrn_radiation_probe x-ray
_diffrn_radiation_type MoK\a
_diffrn_radiation_wavelength 0.71073
_diffrn_reflns_av_R_equivalents 0.0576
_diffrn_reflns_av_sigmaI/netI 0.0990
_diffrn_reflns_limit_h_max 16
_diffrn_reflns_limit_h_min -16
_diffrn_reflns_limit_k_max 17
_diffrn_reflns_limit_k_min -17
_diffrn_reflns_limit_l_max 19
_diffrn_reflns_limit_l_min -19
_diffrn_reflns_number 20509
_diffrn_reflns_theta_full 28.90
_diffrn_reflns_theta_max 28.90
_diffrn_reflns_theta_min 1.62
_diffrn_source 'fine-focus sealed tube'
_diffrn_standards_decay_% 0
_diffrn_standards_interval_count 0
_diffrn_standards_interval_time 0
_diffrn_standards_number 0
_exptl_absorpt_coefficient_mu 0.601
_exptl_absorpt_correction_T_max 0.8995
_exptl_absorpt_correction_T_min 0.8892
_exptl_absorpt_correction_type multi-scan
_exptl_absorpt_process_details 'SADABS (Sheldrick, 2003)'
_exptl_crystal_density_diffrn 1.443
_exptl_crystal_density_method 'not measured'
_exptl_crystal_F_000 920
_exptl_crystal_size_max 0.20
_exptl_crystal_size_mid 0.18
_exptl_crystal_size_min 0.18
_refine_diff_density_max 1.577
_refine_diff_density_min -2.052
_refine_diff_density_rms 0.134
_refine_ls_extinction_method none
_refine_ls_goodness_of_fit_ref 1.010
_refine_ls_hydrogen_treatment constr
_refine_ls_matrix_type full
_refine_ls_number_parameters 550
_refine_ls_number_reflns 10604
_refine_ls_number_restraints 48
_refine_ls_restrained_S_all 1.014
_refine_ls_R_factor_all 0.1047
_refine_ls_R_factor_gt 0.0663
_refine_ls_shift/su_max 0.001
_refine_ls_shift/su_mean 0.000
_refine_ls_structure_factor_coef Fsqd
_refine_ls_weighting_details 'calc w=1/[\s^2^(Fo^2^)+(0.1044P)^2^+0.0000P] where P=(Fo^2^+2Fc^2^)/3'
_refine_ls_weighting_scheme calc
_refine_ls_wR_factor_gt 0.1621
_refine_ls_wR_factor_ref 0.1846
_reflns_number_gt 7304
_reflns_number_total 10604
_reflns_threshold_expression I>2\s
_cod_data_source_file c2cc31299a.txt
_cod_data_source_block ljy379b
_cod_database_code 7107755

loop_
_symmetry_equiv_pos_as_xyz
'x, y, z'
'-x, -y, -z'

loop_
_atom_site_label
_atom_site_type_symbol
_atom_site_fract_x
_atom_site_fract_y
_atom_site_fract_z
_atom_site_U_iso_or_equiv
_atom_site_adp_type
_atom_site_occupancy
_atom_site_symmetry_multiplicity
_atom_site_calc_flag
_atom_site_refinement_flags
_atom_site_disorder_assembly
_atom_site_disorder_group
C1 C 0.6996(4) 0.5127(3) 0.3484(4) 0.0255(9) Uani 1 1 d . . .
C2 C 0.8473(4) 0.5638(4) 0.3189(4) 0.0303(10) Uani 1 1 d . . .
H2A H 0.8915 0.5785 0.2831 0.036 Uiso 1 1 calc R . .
C3 C 0.8888(4) 0.5795(3) 0.4246(4) 0.0269(9) Uani 1 1 d . . .
H3A H 0.9677 0.6068 0.4774 0.032 Uiso 1 1 calc R . .
C4 C 0.5825(4) 0.4692(4) 0.3327(4) 0.0301(10) Uani 1 1 d . . .
C5 C 0.5551(7) 0.3632(5) 0.3120(7) 0.078(3) Uani 1 1 d . . .
H5A H 0.6125 0.3169 0.3093 0.094 Uiso 1 1 calc R . .
C6 C 0.4438(8) 0.3220(6) 0.2947(9) 0.100(3) Uani 1 1 d . . .
H6A H 0.4252 0.2476 0.2798 0.120 Uiso 1 1 calc R . .
C7 C 0.3620(6) 0.3862(6) 0.2989(5) 0.0570(17) Uani 1 1 d . . .
H7A H 0.2855 0.3574 0.2861 0.068 Uiso 1 1 calc R . .
C8 C 0.3886(6) 0.4899(6) 0.3209(6) 0.065(2) Uani 1 1 d . . .
H8A H 0.3309 0.5354 0.3245 0.078 Uiso 1 1 calc R . .
C9 C 0.4994(6) 0.5330(5) 0.3386(6) 0.0591(18) Uani 1 1 d . . .
H9A H 0.5173 0.6077 0.3550 0.071 Uiso 1 1 calc R . .
C10 C 0.6558(5) 0.4857(4) 0.1563(4) 0.0319(10) Uani 1 1 d . . .
H10A H 0.5730 0.4639 0.1420 0.038 Uiso 1 1 calc R . .
H10B H 0.6862 0.4226 0.1273 0.038 Uiso 1 1 calc R . .
C11 C 0.6547(5) 0.5681(4) 0.1001(4) 0.0374(11) Uani 1 1 d . . .
C12 C 0.7348(6) 0.5666(5) 0.0585(5) 0.0494(14) Uani 1 1 d . . .
H12A H 0.7908 0.5168 0.0705 0.059 Uiso 1 1 calc R . .
C13 C 0.7368(7) 0.6362(6) -0.0011(6) 0.068(2) Uani 1 1 d . . .
H13A H 0.7928 0.6322 -0.0296 0.082 Uiso 1 1 calc R . .
C14 C 0.6617(8) 0.7068(6) -0.0178(6) 0.075(2) Uani 1 1 d . . .
H14A H 0.6647 0.7536 -0.0580 0.090 Uiso 1 1 calc R . .
C15 C 0.5755(7) 0.7152(5) 0.0230(5) 0.069(2) Uani 1 1 d . . .
C16 C 0.5716(5) 0.6418(4) 0.0846(5) 0.0493(15) Uani 1 1 d . . .
C17 C 0.4863(6) 0.6467(6) 0.1228(6) 0.070(2) Uani 1 1 d . . .
H17A H 0.4839 0.6007 0.1641 0.084 Uiso 1 1 calc R . .
C18 C 0.4047(8) 0.7193(8) 0.0999(8) 0.104(4) Uani 1 1 d . . .
H18A H 0.3464 0.7231 0.1260 0.124 Uiso 1 1 calc R . .
C19 C 0.4074(10) 0.7863(7) 0.0396(9) 0.108(5) Uani 1 1 d . . .
H19A H 0.3501 0.8347 0.0235 0.130 Uiso 1 1 calc R . .
C20 C 0.4895(10) 0.7834(6) 0.0038(8) 0.111(4) Uani 1 1 d . . .
H20A H 0.4889 0.8308 -0.0370 0.133 Uiso 1 1 calc R . .
C21 C 0.8002(4) 0.5413(3) 0.5417(3) 0.0248(9) Uani 1 1 d . . .
H21A H 0.7204 0.5511 0.5403 0.030 Uiso 1 1 calc R . .
C22 C 0.8348(4) 0.4370(3) 0.5655(4) 0.0281(10) Uani 1 1 d . . .
C23 C 0.9118(4) 0.3879(4) 0.7326(4) 0.0313(10) Uani 1 1 d . . .
C24 C 0.9350(6) 0.2862(4) 0.7000(5) 0.0540(17) Uani 1 1 d . . .
H24A H 0.9358 0.2630 0.6328 0.065 Uiso 1 1 calc R . .
C25 C 0.9569(8) 0.2178(5) 0.7637(7) 0.080(3) Uani 1 1 d . . .
H25A H 0.9735 0.1482 0.7402 0.096 Uiso 1 1 calc R . .
C26 C 0.9551(7) 0.2490(6) 0.8609(6) 0.069(2) Uani 1 1 d . . .
H26A H 0.9670 0.2006 0.9031 0.083 Uiso 1 1 calc R . .
C27 C 0.9361(6) 0.3502(5) 0.8961(5) 0.0532(16) Uani 1 1 d . . .
H27A H 0.9373 0.3729 0.9641 0.064 Uiso 1 1 calc R . .
C28 C 0.9151(5) 0.4202(4) 0.8336(4) 0.0406(12) Uani 1 1 d . . .
H28A H 0.9028 0.4908 0.8594 0.049 Uiso 1 1 calc R . .
C29 C 0.8651(4) 0.8144(3) 0.5538(4) 0.0298(10) Uani 1 1 d . . .
C30 C 0.7436(5) 0.7840(4) 0.4937(4) 0.0356(11) Uani 1 1 d . . .
H30A H 0.6997 0.7543 0.5228 0.043 Uiso 1 1 calc R . .
C31 C 0.6852(6) 0.7964(4) 0.3917(4) 0.0452(14) Uani 1 1 d . . .
H31A H 0.6015 0.7766 0.3513 0.054 Uiso 1 1 calc R . .
C32 C 0.7505(6) 0.8379(4) 0.3495(5) 0.0485(15) Uani 1 1 d . . .
H32A H 0.7118 0.8441 0.2786 0.058 Uiso 1 1 calc R . .
C33 C 0.8698(6) 0.8701(4) 0.4085(5) 0.0498(15) Uani 1 1 d . . .
H33A H 0.9129 0.9007 0.3793 0.060 Uiso 1 1 calc R . .
C34 C 0.9286(5) 0.8585(4) 0.5106(4) 0.0380(12) Uani 1 1 d . . .
H34A H 1.0119 0.8806 0.5511 0.046 Uiso 1 1 calc R . .
C35 C 1.0865(5) 0.8585(3) 0.7415(4) 0.0302(10) Uani 1 1 d . . .
C36 C 1.1758(5) 0.8100(4) 0.7223(5) 0.0476(14) Uani 1 1 d . . .
H36A H 1.1605 0.7378 0.6830 0.057 Uiso 1 1 calc R . .
C37 C 1.2864(6) 0.8657(5) 0.7600(6) 0.0584(17) Uani 1 1 d . . .
H37A H 1.3460 0.8324 0.7441 0.070 Uiso 1 1 calc R . .
C38 C 1.3111(6) 0.9685(5) 0.8199(5) 0.0493(14) Uani 1 1 d . . .
H38A H 1.3885 1.0058 0.8481 0.059 Uiso 1 1 calc R . .
C39 C 1.2234(6) 1.0171(4) 0.8390(5) 0.0483(15) Uani 1 1 d . . .
H39A H 1.2399 1.0889 0.8797 0.058 Uiso 1 1 calc R . .
C40 C 1.1121(5) 0.9631(4) 0.8000(4) 0.0383(12) Uani 1 1 d . . .
H40A H 1.0519 0.9981 0.8135 0.046 Uiso 1 1 calc R . .
C41 C 0.8688(5) 0.8630(4) 0.7609(4) 0.0342(11) Uani 1 1 d . . .
C42 C 0.7983(7) 0.9405(5) 0.7294(5) 0.0576(18) Uani 1 1 d . . .
H42A H 0.7805 0.9535 0.6626 0.069 Uiso 1 1 calc R . .
C43 C 0.7531(8) 0.9996(6) 0.7949(7) 0.085(3) Uani 1 1 d . . .
H43A H 0.7072 1.0548 0.7742 0.102 Uiso 1 1 calc R . .
C44 C 0.7749(7) 0.9781(5) 0.8895(6) 0.067(2) Uani 1 1 d . . .
H44A H 0.7428 1.0174 0.9338 0.081 Uiso 1 1 calc R . .
C45 C 0.8425(6) 0.9006(5) 0.9193(5) 0.0554(17) Uani 1 1 d . . .
H45A H 0.8576 0.8861 0.9849 0.067 Uiso 1 1 calc R . .
C46 C 0.8894(5) 0.8428(4) 0.8564(4) 0.0413(13) Uani 1 1 d . . .
H46A H 0.9364 0.7887 0.8786 0.050 Uiso 1 1 calc R . .
Cl1 Cl 1.09076(11) 0.65900(9) 0.86128(9) 0.0349(3) Uani 1 1 d . . .
N1 N 0.7303(3) 0.5231(3) 0.2726(3) 0.0274(8) Uani 1 1 d . . .
N2 N 0.7949(3) 0.5483(3) 0.4412(3) 0.0253(8) Uani 1 1 d . . .
N3 N 0.8797(4) 0.4611(3) 0.6711(3) 0.0265(8) Uani 1 1 d . . .
O1 O 0.8254(4) 0.3539(2) 0.4982(3) 0.0397(9) Uani 1 1 d . . .
P1 P 0.93844(11) 0.78684(8) 0.68307(9) 0.0256(2) Uani 1 1 d . . .
Pd1 Pd 0.93026(3) 0.61811(2) 0.68908(3) 0.02396(11) Uani 1 1 d . . .
C47 C 0.5240(18) 0.0475(12) 0.5014(16) 0.133(8) Uani 0.50 1 d PGU A -1
H47A H 0.4849 0.0708 0.5474 0.199 Uiso 0.50 1 calc PR A -1
H47B H 0.5544 -0.0200 0.5107 0.199 Uiso 0.50 1 calc PR A -1
H47C H 0.4663 0.0382 0.4270 0.199 Uiso 0.50 1 calc PR A -1
C48 C 0.6896(18) 0.1065(14) 0.4679(14) 0.120(8) Uani 0.50 1 d PGU A -1
H48A H 0.7529 0.1656 0.4949 0.179 Uiso 0.50 1 calc PR A -1
H48B H 0.6366 0.1002 0.3928 0.179 Uiso 0.50 1 calc PR A -1
H48C H 0.7252 0.0406 0.4747 0.179 Uiso 0.50 1 calc PR A -1
C49 C 0.6519(9) 0.2129(8) 0.6099(10) 0.137(7) Uani 0.50 1 d PGU A -1
H49A H 0.7187 0.2605 0.6256 0.164 Uiso 0.50 1 calc PR A -1
N4 N 0.6213(11) 0.1259(9) 0.5292(9) 0.132(6) Uani 0.50 1 d PGU A -1
O2 O 0.5984(10) 0.2352(8) 0.6657(10) 0.097(4) Uani 0.50 1 d PGU A -1
C47A C 0.5355(15) 0.0304(14) 0.413(2) 0.193(11) Uani 0.50 1 d PGU B -2
H47D H 0.4622 0.0511 0.4175 0.290 Uiso 0.50 1 calc PR B -2
H47E H 0.5543 -0.0348 0.4361 0.290 Uiso 0.50 1 calc PR B -2
H47F H 0.5243 0.0182 0.3400 0.290 Uiso 0.50 1 calc PR B -2
C48A C 0.7500(13) 0.0963(17) 0.489(2) 0.137(9) Uani 0.50 1 d PGU B -2
H48D H 0.8073 0.1586 0.5383 0.205 Uiso 0.50 1 calc PR B -2
H48E H 0.7474 0.0848 0.4187 0.205 Uiso 0.50 1 calc PR B -2
H48F H 0.7748 0.0338 0.5157 0.205 Uiso 0.50 1 calc PR B -2
C49A C 0.6169(12) 0.2030(10) 0.5399(13) 0.130(6) Uani 0.50 1 d PGU B -2
H49B H 0.6849 0.2539 0.5853 0.156 Uiso 0.50 1 calc PR B -2
N4A N 0.6320(11) 0.1135(10) 0.4820(11) 0.122(6) Uani 0.50 1 d PGU B -2
O2A O 0.5197(15) 0.2237(13) 0.5381(17) 0.219(9) Uani 0.50 1 d PGU B -2

loop_
_atom_site_aniso_label
_atom_site_aniso_U_11
_atom_site_aniso_U_22
_atom_site_aniso_U_33
_atom_site_aniso_U_23
_atom_site_aniso_U_13
_atom_site_aniso_U_12
C1 0.029(2) 0.0180(19) 0.029(2) 0.0044(17) 0.014(2) 0.0039(17)
C2 0.029(2) 0.030(2) 0.031(2) 0.008(2) 0.012(2) 0.0000(19)
C3 0.024(2) 0.023(2) 0.029(2) 0.0035(18) 0.0090(19) 0.0019(17)
C4 0.031(3) 0.027(2) 0.031(2) 0.0033(19) 0.014(2) -0.0008(19)
C5 0.065(5) 0.028(3) 0.153(8) 0.000(4) 0.072(6) -0.005(3)
C6 0.085(6) 0.040(4) 0.177(10) -0.013(5) 0.082(7) -0.027(4)
C7 0.037(3) 0.078(5) 0.054(4) -0.001(3) 0.028(3) -0.019(3)
C8 0.040(4) 0.069(5) 0.099(6) 0.017(4) 0.045(4) 0.011(3)
C9 0.045(4) 0.037(3) 0.106(6) 0.016(3) 0.045(4) 0.007(3)
C10 0.034(3) 0.031(2) 0.021(2) 0.0008(19) 0.007(2) 0.001(2)
C11 0.042(3) 0.027(2) 0.031(3) 0.003(2) 0.007(2) 0.001(2)
C12 0.048(4) 0.055(4) 0.041(3) 0.018(3) 0.013(3) 0.000(3)
C13 0.062(5) 0.080(5) 0.056(4) 0.034(4) 0.014(4) -0.009(4)
C14 0.089(6) 0.052(4) 0.062(5) 0.022(4) 0.009(4) -0.017(4)
C15 0.074(5) 0.026(3) 0.043(4) -0.001(3) -0.027(3) 0.003(3)
C16 0.046(3) 0.027(3) 0.039(3) -0.004(2) -0.007(3) 0.000(2)
C17 0.046(4) 0.063(4) 0.051(4) -0.022(3) -0.003(3) 0.011(3)
C18 0.062(5) 0.088(7) 0.087(7) -0.038(6) -0.003(5) 0.029(5)
C19 0.090(7) 0.042(4) 0.101(8) -0.022(4) -0.020(6) 0.040(5)
C20 0.113(8) 0.031(4) 0.088(7) -0.003(4) -0.037(6) 0.013(5)
C21 0.029(2) 0.024(2) 0.025(2) 0.0046(18) 0.017(2) 0.0025(18)
C22 0.032(2) 0.019(2) 0.037(3) 0.0098(19) 0.017(2) 0.0016(18)
C23 0.034(3) 0.025(2) 0.040(3) 0.015(2) 0.017(2) 0.0054(19)
C24 0.091(5) 0.032(3) 0.062(4) 0.025(3) 0.048(4) 0.024(3)
C25 0.124(7) 0.039(4) 0.104(6) 0.042(4) 0.062(6) 0.032(4)
C26 0.088(5) 0.056(4) 0.081(5) 0.052(4) 0.035(5) 0.014(4)
C27 0.061(4) 0.053(4) 0.045(3) 0.026(3) 0.016(3) -0.002(3)
C28 0.048(3) 0.037(3) 0.037(3) 0.017(2) 0.015(3) 0.003(2)
C29 0.039(3) 0.0164(19) 0.031(2) 0.0060(18) 0.013(2) 0.0055(18)
C30 0.045(3) 0.021(2) 0.039(3) 0.011(2) 0.016(2) 0.005(2)
C31 0.056(4) 0.025(2) 0.041(3) 0.010(2) 0.009(3) 0.005(2)
C32 0.063(4) 0.033(3) 0.039(3) 0.019(2) 0.008(3) 0.004(3)
C33 0.071(4) 0.035(3) 0.042(3) 0.015(3) 0.021(3) -0.002(3)
C34 0.052(3) 0.024(2) 0.039(3) 0.011(2) 0.020(3) 0.003(2)
C35 0.041(3) 0.020(2) 0.028(2) 0.0080(18) 0.013(2) 0.0027(19)
C36 0.045(3) 0.024(2) 0.065(4) 0.003(3) 0.020(3) 0.004(2)
C37 0.042(3) 0.039(3) 0.093(5) 0.013(3) 0.031(4) 0.005(3)
C38 0.045(3) 0.037(3) 0.056(4) 0.008(3) 0.015(3) -0.010(3)
C39 0.069(4) 0.025(3) 0.045(3) -0.004(2) 0.028(3) -0.015(3)
C40 0.048(3) 0.021(2) 0.043(3) 0.000(2) 0.023(3) -0.005(2)
C41 0.045(3) 0.019(2) 0.040(3) 0.004(2) 0.022(2) 0.006(2)
C42 0.089(5) 0.044(3) 0.056(4) 0.022(3) 0.041(4) 0.038(3)
C43 0.124(7) 0.067(5) 0.086(6) 0.029(4) 0.062(6) 0.067(5)
C44 0.094(6) 0.058(4) 0.072(5) 0.013(4) 0.060(5) 0.035(4)
C45 0.082(5) 0.050(4) 0.053(4) 0.013(3) 0.046(4) 0.022(3)
C46 0.053(3) 0.033(3) 0.042(3) 0.010(2) 0.024(3) 0.017(2)
Cl1 0.0395(7) 0.0296(6) 0.0293(6) 0.0094(5) 0.0086(5) 0.0039(5)
N1 0.029(2) 0.0233(18) 0.0247(19) 0.0039(15) 0.0082(17) -0.0005(15)
N2 0.030(2) 0.0173(16) 0.0271(19) 0.0056(15) 0.0116(17) 0.0051(15)
N3 0.038(2) 0.0128(16) 0.031(2) 0.0074(15) 0.0171(18) 0.0030(15)
O1 0.060(2) 0.0188(16) 0.041(2) 0.0003(15) 0.0271(19) 0.0005(16)
P1 0.0344(6) 0.0141(5) 0.0268(6) 0.0051(4) 0.0124(5) 0.0035(4)
Pd1 0.0310(2) 0.01412(16) 0.02641(19) 0.00607(12) 0.01211(15) 0.00381(12)
C47 0.117(16) 0.120(16) 0.130(15) 0.017(15) 0.036(14) 0.002(13)
C48 0.112(16) 0.082(13) 0.171(17) 0.041(12) 0.065(13) -0.029(12)
C49 0.078(10) 0.120(12) 0.188(14) 0.002(11) 0.058(10) 0.000(9)
N4 0.091(10) 0.130(11) 0.165(13) 0.014(10) 0.060(10) 0.015(9)
O2 0.075(7) 0.084(8) 0.156(11) 0.031(8) 0.074(8) 0.016(6)
C47A 0.105(15) 0.166(19) 0.25(2) 0.003(18) 0.058(17) -0.023(15)
C48A 0.085(14) 0.103(15) 0.193(19) 0.005(14) 0.052(13) 0.002(12)
C49A 0.082(10) 0.096(11) 0.210(15) 0.023(11) 0.071(11) -0.028(9)
N4A 0.089(9) 0.113(10) 0.190(14) 0.054(10) 0.077(10) -0.027(9)
O2A 0.114(13) 0.130(13) 0.301(19) 0.012(14) 0.015(15) -0.008(12)

loop_
_atom_type_symbol
_atom_type_description
_atom_type_scat_dispersion_real
_atom_type_scat_dispersion_imag
_atom_type_scat_source
C C 0.0033 0.0016 'International Tables Vol C Tables 4.2.6.8 and 6.1.1.4'
H H 0.0000 0.0000 'International Tables Vol C Tables 4.2.6.8 and 6.1.1.4'
N N 0.0061 0.0033 'International Tables Vol C Tables 4.2.6.8 and 6.1.1.4'
O O 0.0106 0.0060 'International Tables Vol C Tables 4.2.6.8 and 6.1.1.4'
P P 0.1023 0.0942 'International Tables Vol C Tables 4.2.6.8 and 6.1.1.4'
Cl Cl 0.1484 0.1585 'International Tables Vol C Tables 4.2.6.8 and 6.1.1.4'
Pd Pd -0.9988 1.0072 'International Tables Vol C Tables 4.2.6.8 and 6.1.1.4'

loop_
_geom_angle_atom_site_label_1
_geom_angle_atom_site_label_2
_geom_angle_atom_site_label_3
_geom_angle
N2 C1 N1 107.4(4)
N2 C1 C4 125.8(4)
N1 C1 C4 126.8(4)
C3 C2 N1 107.5(4)
C3 C2 H2A 126.3
N1 C2 H2A 126.3
C2 C3 N2 106.6(4)
C2 C3 H3A 126.7
N2 C3 H3A 126.7
C9 C4 C5 118.2(5)
C9 C4 C1 121.4(5)
C5 C4 C1 120.3(5)
C4 C5 C6 120.3(6)
C4 C5 H5A 119.8
C6 C5 H5A 119.8
C7 C6 C5 120.6(7)
C7 C6 H6A 119.7
C5 C6 H6A 119.7
C8 C7 C6 119.6(6)
C8 C7 H7A 120.2
C6 C7 H7A 120.2
C7 C8 C9 120.9(6)
C7 C8 H8A 119.5
C9 C8 H8A 119.5
C4 C9 C8 120.3(6)
C4 C9 H9A 119.8
C8 C9 H9A 119.8
N1 C10 C11 112.8(4)
N1 C10 H10A 109.0
C11 C10 H10A 109.0
N1 C10 H10B 109.0
C11 C10 H10B 109.0
H10A C10 H10B 107.8
C12 C11 C16 120.1(5)
C12 C11 C10 117.4(5)
C16 C11 C10 122.4(5)
C11 C12 C13 122.1(6)
C11 C12 H12A 118.9
C13 C12 H12A 118.9
C14 C13 C12 120.4(8)
C14 C13 H13A 119.8
C12 C13 H13A 119.8
C13 C14 C15 121.7(7)
C13 C14 H14A 119.1
C15 C14 H14A 119.1
C20 C15 C14 125.0(9)
C20 C15 C16 116.5(10)
C14 C15 C16 118.4(6)
C17 C16 C11 123.3(6)
C17 C16 C15 119.5(6)
C11 C16 C15 117.2(6)
C18 C17 C16 119.3(9)
C18 C17 H17A 120.4
C16 C17 H17A 120.4
C19 C18 C17 120.7(10)
C19 C18 H18A 119.7
C17 C18 H18A 119.7
C20 C19 C18 120.6(8)
C20 C19 H19A 119.7
C18 C19 H19A 119.7
C19 C20 C15 123.4(10)
C19 C20 H20A 118.3
C15 C20 H20A 118.3
N2 C21 C22 113.0(3)
N2 C21 Pd1 125.7(3)
C22 C21 Pd1 89.1(3)
N2 C21 H21A 109.0
C22 C21 H21A 109.0
Pd1 C21 H21A 109.0
O1 C22 N3 132.1(4)
O1 C22 C21 125.0(4)
N3 C22 C21 102.8(4)
O1 C22 Pd1 155.5(4)
N3 C22 Pd1 55.1(2)
C21 C22 Pd1 54.2(2)
C24 C23 C28 117.8(4)
C24 C23 N3 125.5(5)
C28 C23 N3 116.6(4)
C23 C24 C25 120.8(6)
C23 C24 H24A 119.6
C25 C24 H24A 119.6
C26 C25 C24 120.8(6)
C26 C25 H25A 119.6
C24 C25 H25A 119.6
C27 C26 C25 119.3(5)
C27 C26 H26A 120.3
C25 C26 H26A 120.3
C26 C27 C28 120.6(6)
C26 C27 H27A 119.7
C28 C27 H27A 119.7
C27 C28 C23 120.5(5)
C27 C28 H28A 119.7
C23 C28 H28A 119.7
C30 C29 C34 119.1(5)
C30 C29 P1 118.7(4)
C34 C29 P1 122.1(4)
C29 C30 C31 120.8(5)
C29 C30 H30A 119.6
C31 C30 H30A 119.6
C32 C31 C30 119.0(6)
C32 C31 H31A 120.5
C30 C31 H31A 120.5
C33 C32 C31 120.7(5)
C33 C32 H32A 119.7
C31 C32 H32A 119.7
C32 C33 C34 120.6(6)
C32 C33 H33A 119.7
C34 C33 H33A 119.7
C33 C34 C29 119.7(6)
C33 C34 H34A 120.2
C29 C34 H34A 120.2
C40 C35 C36 118.3(5)
C40 C35 P1 121.8(4)
C36 C35 P1 119.8(4)
C37 C36 C35 120.5(5)
C37 C36 H36A 119.8
C35 C36 H36A 119.8
C38 C37 C36 120.5(6)
C38 C37 H37A 119.7
C36 C37 H37A 119.7
C37 C38 C39 119.4(6)
C37 C38 H38A 120.3
C39 C38 H38A 120.3
C38 C39 C40 120.6(5)
C38 C39 H39A 119.7
C40 C39 H39A 119.7
C39 C40 C35 120.7(5)
C39 C40 H40A 119.7
C35 C40 H40A 119.7
C42 C41 C46 118.7(5)
C42 C41 P1 123.1(4)
C46 C41 P1 118.2(4)
C41 C42 C43 120.3(6)
C41 C42 H42A 119.9
C43 C42 H42A 119.9
C44 C43 C42 119.9(6)
C44 C43 H43A 120.0
C42 C43 H43A 120.0
C45 C44 C43 119.6(6)
C45 C44 H44A 120.2
C43 C44 H44A 120.2
C44 C45 C46 121.1(6)
C44 C45 H45A 119.4
C46 C45 H45A 119.4
C45 C46 C41 120.3(5)
C45 C46 H46A 119.8
C41 C46 H46A 119.8
C1 N1 C2 109.1(4)
C1 N1 C10 126.6(4)
C2 N1 C10 123.9(4)
C1 N2 C3 109.4(4)
C1 N2 C21 123.8(4)
C3 N2 C21 126.3(4)
C22 N3 C23 125.4(4)
C22 N3 Pd1 93.1(2)
C23 N3 Pd1 137.6(3)
C35 P1 C29 103.5(2)
C35 P1 C41 103.4(2)
C29 P1 C41 104.6(2)
C35 P1 Pd1 115.86(15)
C29 P1 Pd1 118.12(15)
C41 P1 Pd1 109.71(16)
C21 Pd1 N3 65.41(16)
C21 Pd1 P1 103.25(13)
N3 Pd1 P1 166.22(12)
C21 Pd1 Cl1 164.29(12)
N3 Pd1 Cl1 99.87(11)
P1 Pd1 Cl1 92.06(5)
C21 Pd1 C22 36.76(15)
N3 Pd1 C22 31.84(14)
P1 Pd1 C22 139.20(11)
Cl1 Pd1 C22 127.54(11)
N4 C47 H47A 109.5
N4 C47 H47B 109.5
H47A C47 H47B 109.5
N4 C47 H47C 109.5
H47A C47 H47C 109.5
H47B C47 H47C 109.5
N4 C48 H48A 109.5
N4 C48 H48B 109.5
H48A C48 H48B 109.5
N4 C48 H48C 109.5
H48A C48 H48C 109.5
H48B C48 H48C 109.5
O2 C49 N4 124.0
O2 C49 H49A 118.0
N4 C49 H49A 118.0
C49 N4 C47 122.2
C49 N4 C48 120.0
C47 N4 C48 117.8
N4A C47A H47D 109.5
N4A C47A H47E 109.5
H47D C47A H47E 109.5
N4A C47A H47F 109.5
H47D C47A H47F 109.5
H47E C47A H47F 109.5
N4A C48A H48D 109.5
N4A C48A H48E 109.5
H48D C48A H48E 109.5
N4A C48A H48F 109.5
H48D C48A H48F 109.5
H48E C48A H48F 109.5
O2A C49A N4A 124.0
O2A C49A H49B 118.0
N4A C49A H49B 118.0
C49A N4A C47A 122.2
C49A N4A C48A 120.0
C47A N4A C48A 117.8

loop_
_geom_bond_atom_site_label_1
_geom_bond_atom_site_label_2
_geom_bond_distance
C1 N2 1.326(6)
C1 N1 1.338(6)
C1 C4 1.470(6)
C2 C3 1.345(6)
C2 N1 1.361(6)
C2 H2A 0.9500
C3 N2 1.372(6)
C3 H3A 0.9500
C4 C9 1.357(7)
C4 C5 1.357(7)
C5 C6 1.385(9)
C5 H5A 0.9500
C6 C7 1.340(10)
C6 H6A 0.9500
C7 C8 1.323(10)
C7 H7A 0.9500
C8 C9 1.386(8)
C8 H8A 0.9500
C9 H9A 0.9500
C10 N1 1.480(6)
C10 C11 1.492(7)
C10 H10A 0.9900
C10 H10B 0.9900
C11 C12 1.370(8)
C11 C16 1.406(7)
C12 C13 1.400(8)
C12 H12A 0.9500
C13 C14 1.310(11)
C13 H13A 0.9500
C14 C15 1.426(12)
C14 H14A 0.9500
C15 C20 1.382(11)
C15 C16 1.469(10)
C16 C17 1.392(10)
C17 C18 1.389(10)
C17 H17A 0.9500
C18 C19 1.384(16)
C18 H18A 0.9500
C19 C20 1.329(16)
C19 H19A 0.9500
C20 H20A 0.9500
C21 N2 1.449(5)
C21 C22 1.508(6)
C21 Pd1 2.043(5)
C21 H21A 1.0000
C22 O1 1.240(5)
C22 N3 1.331(6)
C22 Pd1 2.520(5)
C23 C24 1.380(7)
C23 C28 1.401(7)
C23 N3 1.403(5)
C24 C25 1.380(8)
C24 H24A 0.9500
C25 C26 1.375(11)
C25 H25A 0.9500
C26 C27 1.362(9)
C26 H26A 0.9500
C27 C28 1.385(7)
C27 H27A 0.9500
C28 H28A 0.9500
C29 C30 1.384(7)
C29 C34 1.394(7)
C29 P1 1.820(5)
C30 C31 1.386(7)
C30 H30A 0.9500
C31 C32 1.382(8)
C31 H31A 0.9500
C32 C33 1.363(9)
C32 H32A 0.9500
C33 C34 1.383(8)
C33 H33A 0.9500
C34 H34A 0.9500
C35 C40 1.380(6)
C35 C36 1.384(7)
C35 P1 1.811(5)
C36 C37 1.375(8)
C36 H36A 0.9500
C37 C38 1.365(8)
C37 H37A 0.9500
C38 C39 1.367(9)
C38 H38A 0.9500
C39 C40 1.370(8)
C39 H39A 0.9500
C40 H40A 0.9500
C41 C42 1.379(7)
C41 C46 1.380(7)
C41 P1 1.826(5)
C42 C43 1.389(9)
C42 H42A 0.9500
C43 C44 1.371(10)
C43 H43A 0.9500
C44 C45 1.355(9)
C44 H44A 0.9500
C45 C46 1.372(7)
C45 H45A 0.9500
C46 H46A 0.9500
Cl1 Pd1 2.3585(15)
N3 Pd1 2.068(4)
P1 Pd1 2.234(2)
C47 N4 1.4351
C47 H47A 0.9800
C47 H47B 0.9800
C47 H47C 0.9800
C48 N4 1.4573
C48 H48A 0.9800
C48 H48B 0.9800
C48 H48C 0.9800
C49 O2 1.2388
C49 N4 1.3346
C49 H49A 0.9500
C47A N4A 1.4352
C47A H47D 0.9800
C47A H47E 0.9800
C47A H47F 0.9800
C48A N4A 1.4575
C48A H48D 0.9800
C48A H48E 0.9800
C48A H48F 0.9800
C49A O2A 1.2387
C49A N4A 1.3346
C49A H49B 0.9500

loop_
_geom_torsion_atom_site_label_1
_geom_torsion_atom_site_label_2
_geom_torsion_atom_site_label_3
_geom_torsion_atom_site_label_4
_geom_torsion
N1 C2 C3 N2 -0.4(5)
N2 C1 C4 C9 85.9(7)
N1 C1 C4 C9 -94.6(7)
N2 C1 C4 C5 -94.0(7)
N1 C1 C4 C5 85.5(7)
C9 C4 C5 C6 1.7(12)
C1 C4 C5 C6 -178.5(8)
C4 C5 C6 C7 -0.4(15)
C5 C6 C7 C8 -0.8(15)
C6 C7 C8 C9 0.6(13)
C5 C4 C9 C8 -1.8(11)
C1 C4 C9 C8 178.4(6)
C7 C8 C9 C4 0.7(12)
N1 C10 C11 C12 94.6(6)
N1 C10 C11 C16 -88.7(6)
C16 C11 C12 C13 -0.7(9)
C10 C11 C12 C13 176.1(6)
C11 C12 C13 C14 0.9(11)
C12 C13 C14 C15 -0.4(12)
C13 C14 C15 C20 -176.3(7)
C13 C14 C15 C16 -0.3(10)
C12 C11 C16 C17 178.8(6)
C10 C11 C16 C17 2.1(8)
C12 C11 C16 C15 0.0(8)
C10 C11 C16 C15 -176.7(5)
C20 C15 C16 C17 -2.0(8)
C14 C15 C16 C17 -178.3(6)
C20 C15 C16 C11 176.8(6)
C14 C15 C16 C11 0.5(8)
C11 C16 C17 C18 -177.4(6)
C15 C16 C17 C18 1.4(9)
C16 C17 C18 C19 0.2(11)
C17 C18 C19 C20 -1.1(13)
C18 C19 C20 C15 0.3(14)
C14 C15 C20 C19 177.2(8)
C16 C15 C20 C19 1.2(11)
N2 C21 C22 O1 -20.9(7)
Pd1 C21 C22 O1 -149.8(5)
N2 C21 C22 N3 156.2(4)
Pd1 C21 C22 N3 27.3(3)
N2 C21 C22 Pd1 128.9(4)
C28 C23 C24 C25 2.0(10)
N3 C23 C24 C25 -174.9(7)
C23 C24 C25 C26 0.6(13)
C24 C25 C26 C27 -2.6(13)
C25 C26 C27 C28 2.0(12)
C26 C27 C28 C23 0.6(10)
C24 C23 C28 C27 -2.6(8)
N3 C23 C28 C27 174.6(5)
C34 C29 C30 C31 0.4(7)
P1 C29 C30 C31 -175.3(4)
C29 C30 C31 C32 1.2(7)
C30 C31 C32 C33 -2.5(8)
C31 C32 C33 C34 2.2(9)
C32 C33 C34 C29 -0.6(8)
C30 C29 C34 C33 -0.7(7)
P1 C29 C34 C33 174.9(4)
C40 C35 C36 C37 -0.8(9)
P1 C35 C36 C37 175.5(5)
C35 C36 C37 C38 2.3(10)
C36 C37 C38 C39 -2.4(10)
C37 C38 C39 C40 1.0(9)
C38 C39 C40 C35 0.5(9)
C36 C35 C40 C39 -0.6(8)
P1 C35 C40 C39 -176.8(4)
C46 C41 C42 C43 2.5(10)
P1 C41 C42 C43 -176.5(6)
C41 C42 C43 C44 -2.5(13)
C42 C43 C44 C45 1.3(14)
C43 C44 C45 C46 -0.2(13)
C44 C45 C46 C41 0.2(11)
C42 C41 C46 C45 -1.3(9)
P1 C41 C46 C45 177.7(5)
N2 C1 N1 C2 1.2(5)
C4 C1 N1 C2 -178.3(4)
N2 C1 N1 C10 174.6(4)
C4 C1 N1 C10 -4.9(7)
C3 C2 N1 C1 -0.5(5)
C3 C2 N1 C10 -174.1(4)
C11 C10 N1 C1 132.4(5)
C11 C10 N1 C2 -55.2(6)
N1 C1 N2 C3 -1.5(5)
C4 C1 N2 C3 178.0(4)
N1 C1 N2 C21 -174.2(4)
C4 C1 N2 C21 5.4(6)
C2 C3 N2 C1 1.2(5)
C2 C3 N2 C21 173.6(4)
C22 C21 N2 C1 85.8(5)
Pd1 C21 N2 C1 -167.7(3)
C22 C21 N2 C3 -85.6(5)
Pd1 C21 N2 C3 20.9(6)
O1 C22 N3 C23 -11.4(8)
C21 C22 N3 C23 171.8(4)
Pd1 C22 N3 C23 -161.2(5)
O1 C22 N3 Pd1 149.9(5)
C21 C22 N3 Pd1 -27.0(3)
C24 C23 N3 C22 19.8(8)
C28 C23 N3 C22 -157.2(5)
C24 C23 N3 Pd1 -131.8(6)
C28 C23 N3 Pd1 51.3(7)
C40 C35 P1 C29 88.2(4)
C36 C35 P1 C29 -87.9(4)
C40 C35 P1 C41 -20.8(4)
C36 C35 P1 C41 163.1(4)
C40 C35 P1 Pd1 -140.9(4)
C36 C35 P1 Pd1 43.0(5)
C30 C29 P1 C35 -170.6(4)
C34 C29 P1 C35 13.8(4)
C30 C29 P1 C41 -62.6(4)
C34 C29 P1 C41 121.8(4)
C30 C29 P1 Pd1 59.8(4)
C34 C29 P1 Pd1 -115.8(4)
C42 C41 P1 C35 95.0(5)
C46 C41 P1 C35 -83.9(5)
C42 C41 P1 C29 -13.1(6)
C46 C41 P1 C29 167.9(4)
C42 C41 P1 Pd1 -140.8(5)
C46 C41 P1 Pd1 40.3(5)
N2 C21 Pd1 N3 -136.5(4)
C22 C21 Pd1 N3 -18.5(2)
N2 C21 Pd1 P1 51.8(4)
C22 C21 Pd1 P1 169.8(2)
N2 C21 Pd1 Cl1 -115.1(4)
C22 C21 Pd1 Cl1 3.0(6)
N2 C21 Pd1 C22 -118.0(5)
C22 N3 Pd1 C21 21.1(3)
C23 N3 Pd1 C21 178.1(5)
C22 N3 Pd1 P1 57.2(6)
C23 N3 Pd1 P1 -145.7(4)
C22 N3 Pd1 Cl1 -153.2(3)
C23 N3 Pd1 Cl1 3.9(5)
C23 N3 Pd1 C22 157.1(6)
C35 P1 Pd1 C21 -137.8(2)
C29 P1 Pd1 C21 -14.1(2)
C41 P1 Pd1 C21 105.6(2)
C35 P1 Pd1 N3 -171.2(5)
C29 P1 Pd1 N3 -47.5(5)
C41 P1 Pd1 N3 72.2(5)
C35 P1 Pd1 Cl1 38.72(17)
C29 P1 Pd1 Cl1 162.37(19)
C41 P1 Pd1 Cl1 -77.9(2)
C35 P1 Pd1 C22 -128.4(2)
C29 P1 Pd1 C22 -4.8(3)
C41 P1 Pd1 C22 114.9(2)
O1 C22 Pd1 C21 97.0(9)
N3 C22 Pd1 C21 -146.9(4)
O1 C22 Pd1 N3 -116.1(10)
C21 C22 Pd1 N3 146.9(4)
O1 C22 Pd1 P1 81.7(9)
N3 C22 Pd1 P1 -162.2(2)
C21 C22 Pd1 P1 -15.3(3)
O1 C22 Pd1 Cl1 -82.0(9)
N3 C22 Pd1 Cl1 34.1(3)
C21 C22 Pd1 Cl1 -179.0(2)
O2 C49 N4 C47 -1.9
O2 C49 N4 C48 179.8
O2A C49A N4A C47A -1.9
O2A C49A N4A C48A 179.8
